data_7158739
loop_
_publ_author_name
'Jin, Lvnan'
'Zhou, Xuan'
'Zhao, Yunbo'
'Guo, Jing'
'Stephan, Douglas W.'

_publ_section_title
;
 Catalyst-dependent chemoselective insertion of diazoalkanes into
 N-H\C-H\O-H\C-O bonds of 2-hydroxybenzothiazoles
;
_journal_name_full 'Organic &amp; Biomolecular Chemistry'
_journal_paper_doi 10.1039/D2OB01048H
_journal_year 2022
_chemical_formula_moiety 'C16 H11 Br Cl N O3 S'
_chemical_formula_sum 'C16 H11 Br Cl N O3 S'
_chemical_formula_weight 412.68
_space_group_crystal_system monoclinic
_space_group_IT_number 14
_space_group_name_Hall '-P 2ybc'
_space_group_name_H-M_alt 'P 1 21/c 1'
_atom_sites_solution_hydrogens geom
_audit_creation_date 2022-04-26
_audit_creation_method
;
Olex2 1.2
(compiled 2018.05.29 svn.r3508 for OlexSys, GUI svn.r5506)
;
_audit_update_record
;
2022-04-26 deposited with the CCDC.	2022-06-24 downloaded from the CCDC.
;
_cell_angle_alpha 90
_cell_angle_beta 96.1360(10)
_cell_angle_gamma 90
_cell_formula_units_Z 4
_cell_length_a 11.1958(3)
_cell_length_b 15.7734(5)
_cell_length_c 9.1550(3)
_cell_measurement_reflns_used 9941
_cell_measurement_temperature 100(2)
_cell_measurement_theta_max 72.57
_cell_measurement_theta_min 3.97
_cell_volume 1607.47(9)
_computing_cell_refinement 'SAINT V8.40B (?, 2016)'
_computing_data_reduction 'SAINT V8.40B (?, 2016)'
_computing_molecular_graphics 'Olex2 (Dolomanov et al., 2009)'
_computing_publication_material 'Olex2 (Dolomanov et al., 2009)'
_computing_structure_refinement 'XL (Sheldrick, 2008)'
_computing_structure_solution 'XT (Sheldrick, 2015)'
_diffrn_ambient_temperature 100.0
_diffrn_measured_fraction_theta_full 1.000
_diffrn_measured_fraction_theta_max 0.997
_diffrn_measurement_device_type 'Bruker APEX-II CCD'
_diffrn_measurement_method '\f and \w scans'
_diffrn_radiation_type CuK\a
_diffrn_radiation_wavelength 1.54178
_diffrn_reflns_av_R_equivalents 0.0557
_diffrn_reflns_av_unetI/netI 0.0240
_diffrn_reflns_Laue_measured_fraction_full 1.000
_diffrn_reflns_Laue_measured_fraction_max 0.997
_diffrn_reflns_limit_h_max 13
_diffrn_reflns_limit_h_min -13
_diffrn_reflns_limit_k_max 19
_diffrn_reflns_limit_k_min -19
_diffrn_reflns_limit_l_max 11
_diffrn_reflns_limit_l_min -11
_diffrn_reflns_number 29115
_diffrn_reflns_point_group_measured_fraction_full 1.000
_diffrn_reflns_point_group_measured_fraction_max 0.997
_diffrn_reflns_theta_full 67.679
_diffrn_reflns_theta_max 72.561
_diffrn_reflns_theta_min 3.971
_diffrn_standards_number 0
_exptl_absorpt_coefficient_mu 6.355
_exptl_absorpt_correction_T_max 0.7536
_exptl_absorpt_correction_T_min 0.6268
_exptl_absorpt_correction_type none
_exptl_absorpt_process_details
;
SADABS-2016/2 (Bruker,2016/2) was used for absorption correction.
wR2(int) was 0.1261 before and 0.0633 after correction.
The Ratio of minimum to maximum transmission is 0.8317.
The \l/2 correction factor is Not present.
;
_exptl_crystal_density_diffrn 1.705
_exptl_crystal_description block
_exptl_crystal_F_000 824
_refine_diff_density_max 0.387
_refine_diff_density_min -0.329
_refine_diff_density_rms 0.060
_refine_ls_extinction_method none
_refine_ls_goodness_of_fit_ref 1.054
_refine_ls_hydrogen_treatment constr
_refine_ls_matrix_type full
_refine_ls_number_parameters 209
_refine_ls_number_reflns 3180
_refine_ls_number_restraints 0
_refine_ls_restrained_S_all 1.054
_refine_ls_R_factor_all 0.0264
_refine_ls_R_factor_gt 0.0234
_refine_ls_shift/su_max 0.002
_refine_ls_shift/su_mean 0.000
_refine_ls_structure_factor_coef Fsqd
_refine_ls_weighting_details 'w=1/[\s^2^(Fo^2^)+(0.0317P)^2^+0.6734P] where P=(Fo^2^+2Fc^2^)/3'
_refine_ls_weighting_scheme calc
_refine_ls_wR_factor_gt 0.0593
_refine_ls_wR_factor_ref 0.0607
_reflns_Friedel_coverage 0.000
_reflns_number_gt 2894
_reflns_number_total 3180
_reflns_threshold_expression 'I > 2\s(I)'
_cod_data_source_file d2ob01048h2.cif
_cod_data_source_block 11_CCDC3
_cod_database_code 7158739
_shelx_shelxl_version_number 2018/3
_shelx_space_group_comment
;
The symmetry employed for this shelxl refinement is uniquely defined
by the following loop, which should always be used as a source of
symmetry information in preference to the above space-group names.
They are only intended as comments.
;
_olex2_refinement_description
;
1. Fixed Uiso
 At 1.2 times of:
  All C(H) groups
 At 1.5 times of:
  All C(H,H,H) groups
2.a Ternary CH refined with riding coordinates:
 C8(H8)
2.b Aromatic/amide H refined with riding coordinates:
 C15(H15), C16(H16), C13(H13), C12(H12), C2(H2), C4(H4), C3(H3)
2.c Idealised Me refined as rotating group:
 C10(H10A,H10B,H10C)
;
_olex2_submission_special_instructions 'No special instructions were received'

loop_
_space_group_symop_operation_xyz
'x, y, z'
'-x, y+1/2, -z+1/2'
'-x, -y, -z'
'x, -y-1/2, z-1/2'

loop_
_atom_site_label
_atom_site_type_symbol
_atom_site_fract_x
_atom_site_fract_y
_atom_site_fract_z
_atom_site_U_iso_or_equiv
_atom_site_adp_type
_atom_site_occupancy
_atom_site_site_symmetry_order
_atom_site_calc_flag
_atom_site_refinement_flags_posn
_atom_site_refinement_flags_adp
_atom_site_refinement_flags_occupancy
_atom_site_disorder_assembly
_atom_site_disorder_group
Br1 Br 0.27928(2) 0.75492(2) 1.14519(2) 0.02219(7) Uani 1 1 d . . . . .
Cl1 Cl 0.13321(4) 0.56051(3) 0.42301(5) 0.02221(11) Uani 1 1 d . . . . .
S1 S 0.47322(4) 0.32975(3) 0.58425(5) 0.02044(11) Uani 1 1 d . . . . .
O1 O 0.38566(11) 0.35622(9) 0.83865(13) 0.0194(3) Uani 1 1 d . . . . .
O3 O 0.14150(12) 0.30801(8) 0.71190(14) 0.0203(3) Uani 1 1 d . . . . .
O2 O 0.11625(12) 0.37990(8) 0.91904(14) 0.0206(3) Uani 1 1 d . . . . .
N1 N 0.29613(13) 0.42755(10) 0.63702(15) 0.0152(3) Uani 1 1 d . . . . .
C6 C 0.30140(15) 0.43348(11) 0.48452(19) 0.0148(3) Uani 1 1 d . . . . .
C14 C 0.25547(16) 0.66411(11) 1.00855(18) 0.0161(3) Uani 1 1 d . . . . .
C15 C 0.35415(16) 0.62351(11) 0.96184(19) 0.0168(3) Uani 1 1 d . . . . .
H15 H 0.433343 0.641585 0.995099 0.020 Uiso 1 1 calc R . . . .
C16 C 0.33490(16) 0.55563(11) 0.86513(19) 0.0157(3) Uani 1 1 d . . . . .
H16 H 0.401812 0.527272 0.831926 0.019 Uiso 1 1 calc R . . . .
C9 C 0.14870(15) 0.37659(11) 0.79908(19) 0.0164(3) Uani 1 1 d . . . . .
C13 C 0.13915(16) 0.63974(12) 0.95993(19) 0.0174(4) Uani 1 1 d . . . . .
H13 H 0.072495 0.669140 0.991648 0.021 Uiso 1 1 calc R . . . .
C11 C 0.21926(16) 0.52867(11) 0.81633(18) 0.0145(3) Uani 1 1 d . . . . .
C8 C 0.19478(15) 0.45298(11) 0.71616(18) 0.0148(3) Uani 1 1 d . . . . .
H8 H 0.128231 0.469779 0.640047 0.018 Uiso 1 1 calc R . . . .
C12 C 0.12167(16) 0.57179(11) 0.86429(19) 0.0174(4) Uani 1 1 d . . . . .
H12 H 0.042257 0.554251 0.830844 0.021 Uiso 1 1 calc R . . . .
C7 C 0.37987(16) 0.37297(11) 0.70876(19) 0.0163(3) Uani 1 1 d . . . . .
C2 C 0.25163(17) 0.47409(12) 0.2313(2) 0.0196(4) Uani 1 1 d . . . . .
H2 H 0.204294 0.506790 0.159652 0.024 Uiso 1 1 calc R . . . .
C4 C 0.40881(17) 0.37208(12) 0.2904(2) 0.0209(4) Uani 1 1 d . . . . .
H4 H 0.469326 0.335339 0.261555 0.025 Uiso 1 1 calc R . . . .
C5 C 0.39060(16) 0.38081(12) 0.4372(2) 0.0175(4) Uani 1 1 d . . . . .
C3 C 0.33649(18) 0.41831(13) 0.1867(2) 0.0222(4) Uani 1 1 d . . . . .
H3 H 0.345040 0.411798 0.085231 0.027 Uiso 1 1 calc R . . . .
C1 C 0.23460(16) 0.48301(11) 0.3785(2) 0.0167(3) Uani 1 1 d . . . . .
C10 C 0.1017(2) 0.23137(13) 0.7790(3) 0.0276(4) Uani 1 1 d . . . . .
H10A H 0.109964 0.183180 0.713289 0.041 Uiso 1 1 calc GR . . . .
H10B H 0.017277 0.237488 0.796568 0.041 Uiso 1 1 calc GR . . . .
H10C H 0.150827 0.221559 0.872628 0.041 Uiso 1 1 calc GR . . . .

loop_
_atom_site_aniso_label
_atom_site_aniso_U_11
_atom_site_aniso_U_22
_atom_site_aniso_U_33
_atom_site_aniso_U_23
_atom_site_aniso_U_13
_atom_site_aniso_U_12
Br1 0.02498(12) 0.02166(11) 0.01982(12) -0.00748(7) 0.00188(8) 0.00013(7)
Cl1 0.0246(2) 0.0220(2) 0.0200(2) 0.00230(17) 0.00168(17) 0.00665(16)
S1 0.0209(2) 0.0273(2) 0.0137(2) 0.00243(17) 0.00448(16) 0.00908(18)
O1 0.0193(6) 0.0277(7) 0.0113(6) 0.0017(5) 0.0018(5) 0.0029(5)
O3 0.0222(7) 0.0181(6) 0.0206(7) -0.0042(5) 0.0025(5) -0.0032(5)
O2 0.0208(6) 0.0237(7) 0.0184(7) -0.0010(5) 0.0068(5) -0.0034(5)
N1 0.0158(7) 0.0200(7) 0.0100(7) -0.0004(6) 0.0017(5) 0.0021(6)
C6 0.0161(8) 0.0175(8) 0.0112(8) -0.0004(6) 0.0027(6) -0.0022(7)
C14 0.0230(9) 0.0151(8) 0.0106(8) 0.0006(6) 0.0035(7) 0.0000(7)
C15 0.0160(8) 0.0190(9) 0.0153(9) 0.0021(7) 0.0010(6) -0.0019(7)
C16 0.0147(8) 0.0187(8) 0.0143(8) 0.0008(7) 0.0042(6) 0.0007(7)
C9 0.0138(8) 0.0182(8) 0.0168(9) -0.0015(7) -0.0005(6) -0.0002(7)
C13 0.0181(9) 0.0197(8) 0.0148(8) 0.0014(7) 0.0046(6) 0.0029(7)
C11 0.0178(8) 0.0167(8) 0.0091(8) 0.0019(6) 0.0020(6) 0.0008(6)
C8 0.0132(8) 0.0200(8) 0.0113(8) -0.0009(7) 0.0025(6) 0.0007(7)
C12 0.0161(8) 0.0206(9) 0.0154(9) 0.0010(7) 0.0010(6) -0.0003(7)
C7 0.0162(8) 0.0191(8) 0.0135(8) -0.0007(7) 0.0013(6) 0.0016(7)
C2 0.0226(9) 0.0225(9) 0.0135(8) 0.0050(7) 0.0006(7) -0.0015(7)
C4 0.0234(9) 0.0252(9) 0.0151(9) -0.0001(7) 0.0074(7) 0.0016(7)
C5 0.0195(8) 0.0190(9) 0.0142(8) 0.0017(7) 0.0031(7) 0.0008(7)
C3 0.0269(10) 0.0285(10) 0.0121(8) 0.0011(7) 0.0062(7) -0.0024(8)
C1 0.0165(8) 0.0178(8) 0.0159(9) 0.0003(7) 0.0016(6) -0.0009(7)
C10 0.0279(11) 0.0188(9) 0.0368(12) -0.0014(8) 0.0072(9) -0.0055(8)

loop_
_atom_type_symbol
_atom_type_description
_atom_type_scat_dispersion_real
_atom_type_scat_dispersion_imag
_atom_type_scat_source
C C 0.0181 0.0091 'International Tables Vol C Tables 4.2.6.8 and 6.1.1.4'
H H 0.0000 0.0000 'International Tables Vol C Tables 4.2.6.8 and 6.1.1.4'
Br Br -0.6763 1.2805 'International Tables Vol C Tables 4.2.6.8 and 6.1.1.4'
Cl Cl 0.3639 0.7018 'International Tables Vol C Tables 4.2.6.8 and 6.1.1.4'
N N 0.0311 0.0180 'International Tables Vol C Tables 4.2.6.8 and 6.1.1.4'
O O 0.0492 0.0322 'International Tables Vol C Tables 4.2.6.8 and 6.1.1.4'
S S 0.3331 0.5567 'International Tables Vol C Tables 4.2.6.8 and 6.1.1.4'

loop_
_geom_angle_atom_site_label_1
_geom_angle_atom_site_label_2
_geom_angle_atom_site_label_3
_geom_angle
_geom_angle_site_symmetry_1
_geom_angle_site_symmetry_3
_geom_angle_publ_flag
C5 S1 C7 91.06(8) . . ?
C9 O3 C10 114.99(15) . . ?
C6 N1 C8 126.09(14) . . ?
C7 N1 C6 114.44(14) . . ?
C7 N1 C8 117.12(14) . . ?
C5 C6 N1 111.96(15) . . ?
C1 C6 N1 130.51(16) . . ?
C1 C6 C5 117.52(16) . . ?
C15 C14 Br1 119.44(13) . . ?
C15 C14 C13 121.78(16) . . ?
C13 C14 Br1 118.78(13) . . ?
C14 C15 C16 118.58(16) . . ?
C11 C16 C15 121.03(16) . . ?
O3 C9 C8 109.83(14) . . ?
O2 C9 O3 125.28(17) . . ?
O2 C9 C8 124.70(16) . . ?
C12 C13 C14 118.85(17) . . ?
C16 C11 C8 122.58(16) . . ?
C16 C11 C12 118.86(16) . . ?
C12 C11 C8 118.54(15) . . ?
N1 C8 C9 110.30(14) . . ?
N1 C8 C11 114.58(14) . . ?
C11 C8 C9 111.52(14) . . ?
C13 C12 C11 120.88(16) . . ?
O1 C7 S1 125.17(14) . . ?
O1 C7 N1 124.23(16) . . ?
N1 C7 S1 110.58(12) . . ?
C3 C2 C1 121.25(17) . . ?
C3 C4 C5 118.35(17) . . ?
C6 C5 S1 111.75(13) . . ?
C4 C5 S1 125.48(15) . . ?
C4 C5 C6 122.77(17) . . ?
C4 C3 C2 120.04(17) . . ?
C6 C1 Cl1 122.83(14) . . ?
C2 C1 Cl1 117.23(14) . . ?
C2 C1 C6 119.87(17) . . ?

loop_
_geom_bond_atom_site_label_1
_geom_bond_atom_site_label_2
_geom_bond_distance
_geom_bond_site_symmetry_2
_geom_bond_publ_flag
Br1 C14 1.9017(17) . ?
Cl1 C1 1.7457(19) . ?
S1 C7 1.7638(18) . ?
S1 C5 1.7467(18) . ?
O1 C7 1.213(2) . ?
O3 C9 1.342(2) . ?
O3 C10 1.448(2) . ?
O2 C9 1.194(2) . ?
N1 C6 1.407(2) . ?
N1 C8 1.466(2) . ?
N1 C7 1.386(2) . ?
C6 C5 1.403(3) . ?
C6 C1 1.399(2) . ?
C14 C15 1.384(3) . ?
C14 C13 1.385(3) . ?
C15 C16 1.391(3) . ?
C16 C11 1.390(2) . ?
C9 C8 1.542(2) . ?
C13 C12 1.385(3) . ?
C11 C8 1.513(2) . ?
C11 C12 1.397(2) . ?
C2 C3 1.388(3) . ?
C2 C1 1.389(3) . ?
C4 C5 1.388(3) . ?
C4 C3 1.387(3) . ?
